data_1551419
loop_
_publ_author_name
'Russell R. A. Kitson'
'Chuan-Hsin Chang'
'Rui Xiong'
'Huw E. L. Williams'
'Adrienne L. Davis'
'William Lewis'
'Donna L. Dehn'
'David Siegel'
'S. Mark Roe'
'Chrisostomos Prodromou'
'David Ross'
'Christopher J. Moody'

_publ_section_title
;
 Synthesis of 19-substituted geldanamycins with altered conformations and
 their binding to heat shock protein Hsp90
;
_journal_name_full 'Nature Chemistry'
_journal_page_first 307
_journal_page_last 314
_journal_paper_doi 10.1038/nchem.1596
_journal_volume 5
_journal_year 2013
_chemical_absolute_configuration ad
_chemical_formula_moiety 'C33 H42 N2 O10, C4 H8 O'
_chemical_formula_sum 'C37 H50 N2 O11'
_chemical_formula_weight 698.79
_space_group_IT_number 4
_space_group_name_Hall 'P 2yb'
_space_group_name_H-M_alt 'P 1 21 1'
_symmetry_cell_setting monoclinic
_symmetry_space_group_name_Hall 'P 2yb'
_symmetry_space_group_name_H-M 'P 1 21 1'
_atom_sites_solution_hydrogens geom
_atom_sites_solution_primary direct
_atom_sites_solution_secondary difmap
_cell_angle_alpha 90.00
_cell_angle_beta 93.853(8)
_cell_angle_gamma 90.00
_cell_formula_units_Z 2
_cell_length_a 10.5002(7)
_cell_length_b 10.3073(10)
_cell_length_c 16.5868(17)
_cell_measurement_reflns_used 5445
_cell_measurement_temperature 90(2)
_cell_measurement_theta_max 75.61
_cell_measurement_theta_min 4.22
_cell_volume 1791.1(3)
_computing_cell_refinement
;
CrysAlisPro, Oxford Diffraction Ltd.,
Version 1.171.34.36 (release 02-08-2010 CrysAlis171 .NET)
(compiled Nov  6 2009,16:24:50)
;
_computing_data_collection
;
CrysAlisPro, Oxford Diffraction Ltd.,
Version 1.171.34.36 (release 02-08-2010 CrysAlis171 .NET)
(compiled Nov  6 2009,16:24:50)
;
_computing_data_reduction
;
CrysAlisPro, Oxford Diffraction Ltd.,
Version 1.171.34.36 (release 02-08-2010 CrysAlis171 .NET)
(compiled Nov  6 2009,16:24:50)
;
_computing_molecular_graphics ' ? '
_computing_publication_material 'enCIFer(Allen et al.,2004);PLATON(Spek,2003)'
_computing_structure_refinement 'SHELXL97 (Sheldrick, 2008)'
_computing_structure_solution 'SHELXS97 (Sheldrick, 2008)'
_diffrn_ambient_temperature 90(2)
_diffrn_detector_area_resol_mean 10.3613
_diffrn_measured_fraction_theta_full 0.991
_diffrn_measured_fraction_theta_max 0.954
_diffrn_measurement_device_type 'SuperNova, Single source at offset), Atlas'
_diffrn_measurement_method '\w scans'
_diffrn_radiation_monochromator mirror
_diffrn_radiation_source 'SuperNova (Cu) X-ray Source'
_diffrn_radiation_type 'Cu K\a'
_diffrn_radiation_wavelength 1.5418
_diffrn_reflns_av_R_equivalents 0.0925
_diffrn_reflns_av_sigmaI/netI 0.0999
_diffrn_reflns_limit_h_max 13
_diffrn_reflns_limit_h_min -11
_diffrn_reflns_limit_k_max 12
_diffrn_reflns_limit_k_min -12
_diffrn_reflns_limit_l_max 20
_diffrn_reflns_limit_l_min -20
_diffrn_reflns_number 18836
_diffrn_reflns_theta_full 67.50
_diffrn_reflns_theta_max 75.80
_diffrn_reflns_theta_min 4.22
_diffrn_standards_decay_% 0
_diffrn_standards_interval_count .
_diffrn_standards_number 0
_exptl_absorpt_coefficient_mu 0.787
_exptl_absorpt_correction_T_max 1.23
_exptl_absorpt_correction_T_min 0.852
_exptl_absorpt_correction_type gaussian
_exptl_absorpt_process_details
;
CrysAlisPro, Oxford Diffraction Ltd., 
Version 1.171.34.36 (release 02-08-2010 CrysAlis171 .NET) 
(compiled Jan  5 2010,16:28:46) 
Analytical numeric absorption correction using a multifaceted crystal 
model based on expressions derived by R.C. Clark & J.S. Reid. 
(Clark, R. C. & Reid, J. S. (1995). Acta Cryst. A51, 887-897) 
;
_exptl_crystal_colour red
_exptl_crystal_density_diffrn 1.296
_exptl_crystal_description plate
_exptl_crystal_F_000 748
_exptl_crystal_size_max 0.3928
_exptl_crystal_size_mid 0.1871
_exptl_crystal_size_min 0.0139
_refine_diff_density_max 0.486
_refine_diff_density_min -0.440
_refine_diff_density_rms 0.087
_refine_ls_abs_structure_details 'Flack H D (1983), Acta Cryst. A39, 876-881, 2381 Friedel pairs'
_refine_ls_abs_structure_Flack 0.2(4)
_refine_ls_extinction_method none
_refine_ls_goodness_of_fit_ref 1.056
_refine_ls_hydrogen_treatment constr
_refine_ls_matrix_type full
_refine_ls_number_parameters 459
_refine_ls_number_reflns 6786
_refine_ls_number_restraints 1
_refine_ls_restrained_S_all 1.056
_refine_ls_R_factor_all 0.1233
_refine_ls_R_factor_gt 0.0844
_refine_ls_shift/su_max 0.000
_refine_ls_shift/su_mean 0.000
_refine_ls_structure_factor_coef Fsqd
_refine_ls_weighting_details 'calc w=1/[\s^2^(Fo^2^)+(0.0760P)^2^+4.4733P] where P=(Fo^2^+2Fc^2^)/3'
_refine_ls_weighting_scheme calc
_refine_ls_wR_factor_gt 0.1962
_refine_ls_wR_factor_ref 0.2266
_reflns_number_gt 4603
_reflns_number_total 6786
_reflns_threshold_expression I>2\s(I)
_cod_data_source_file nchem.1596-s2.cif
_cod_data_source_block RKCJMA
_cod_original_sg_symbol_H-M 'P 21'
_cod_database_code 1551419

loop_
_symmetry_equiv_pos_as_xyz
'x, y, z'
'-x, y+1/2, -z'

loop_
_atom_site_label
_atom_site_type_symbol
_atom_site_fract_x
_atom_site_fract_y
_atom_site_fract_z
_atom_site_U_iso_or_equiv
_atom_site_adp_type
_atom_site_occupancy
_atom_site_symmetry_multiplicity
_atom_site_calc_flag
_atom_site_refinement_flags
_atom_site_disorder_assembly
_atom_site_disorder_group
N1 N 0.5637(5) 0.3041(5) 0.6630(3) 0.0268(11) Uani 1 1 d . . .
H1 H 0.6166 0.2385 0.6590 0.032 Uiso 1 1 calc R . .
C1 C 0.5586(6) 0.3922(6) 0.5999(4) 0.0303(14) Uani 1 1 d . . .
O1 O 0.6486(4) 0.4022(4) 0.5565(3) 0.0340(10) Uani 1 1 d . . .
C2 C 0.4354(5) 0.4630(6) 0.5793(4) 0.0251(13) Uani 1 1 d . . .
C22 C 0.4466(6) 0.5981(6) 0.5498(4) 0.0347(15) Uani 1 1 d . . .
H22A H 0.4272 0.6003 0.4911 0.052 Uiso 1 1 calc R . .
H22B H 0.5337 0.6296 0.5624 0.052 Uiso 1 1 calc R . .
H22C H 0.3862 0.6537 0.5762 0.052 Uiso 1 1 calc R . .
C3 C 0.3263(6) 0.3939(7) 0.5806(4) 0.0319(14) Uani 1 1 d . . .
H3 H 0.3324 0.3075 0.6003 0.038 Uiso 1 1 calc R . .
C4 C 0.2015(5) 0.4414(6) 0.5544(4) 0.0255(12) Uani 1 1 d . . .
H4 H 0.1963 0.5289 0.5364 0.031 Uiso 1 1 calc R . .
C5 C 0.0915(6) 0.3747(6) 0.5527(4) 0.0265(13) Uani 1 1 d . . .
H5 H 0.0163 0.4208 0.5351 0.032 Uiso 1 1 calc R . .
C6 C 0.0747(5) 0.2360(6) 0.5755(4) 0.0269(13) Uani 1 1 d . . .
H6 H 0.1551 0.2033 0.6043 0.032 Uiso 1 1 calc R . .
O2 O 0.0452(4) 0.1592(4) 0.5052(3) 0.0311(10) Uani 1 1 d . . .
C23 C 0.1579(6) 0.1293(7) 0.4641(4) 0.0323(14) Uani 1 1 d . . .
H23A H 0.2165 0.0778 0.4998 0.048 Uiso 1 1 calc R . .
H23B H 0.1999 0.2100 0.4495 0.048 Uiso 1 1 calc R . .
H23C H 0.1341 0.0796 0.4150 0.048 Uiso 1 1 calc R . .
C7 C -0.0350(5) 0.2234(6) 0.6305(4) 0.0251(13) Uani 1 1 d . . .
H7 H -0.1149 0.2579 0.6021 0.030 Uiso 1 1 calc R . .
O3 O -0.0502(4) 0.0863(4) 0.6464(3) 0.0275(10) Uani 1 1 d . . .
C24 C -0.1690(6) 0.0413(6) 0.6483(4) 0.0270(13) Uani 1 1 d . . .
O4 O -0.2648(4) 0.1068(4) 0.6327(3) 0.0328(10) Uani 1 1 d . . .
N2 N -0.1718(5) -0.0848(5) 0.6673(3) 0.0287(12) Uani 1 1 d . . .
H2A H -0.2454 -0.1252 0.6691 0.034 Uiso 1 1 calc R . .
H2B H -0.1000 -0.1274 0.6781 0.034 Uiso 1 1 calc R . .
C8 C -0.0087(6) 0.2947(6) 0.7087(4) 0.0273(13) Uani 1 1 d . . .
C25 C 0.1030(6) 0.2437(6) 0.7619(4) 0.0324(15) Uani 1 1 d . . .
H25A H 0.0955 0.1494 0.7673 0.049 Uiso 1 1 calc R . .
H25B H 0.1030 0.2840 0.8154 0.049 Uiso 1 1 calc R . .
H25C H 0.1829 0.2647 0.7374 0.049 Uiso 1 1 calc R . .
C9 C -0.0788(5) 0.3983(6) 0.7261(4) 0.0246(12) Uani 1 1 d . . .
H9 H -0.1457 0.4198 0.6869 0.029 Uiso 1 1 calc R . .
C10 C -0.0661(5) 0.4857(6) 0.7991(4) 0.0276(13) Uani 1 1 d . . .
H10 H 0.0103 0.4581 0.8342 0.033 Uiso 1 1 calc R . .
C26 C -0.1847(6) 0.4727(7) 0.8470(4) 0.0309(14) Uani 1 1 d . . .
H26A H -0.1730 0.5232 0.8970 0.046 Uiso 1 1 calc R . .
H26B H -0.1979 0.3812 0.8603 0.046 Uiso 1 1 calc R . .
H26C H -0.2594 0.5053 0.8146 0.046 Uiso 1 1 calc R . .
C11 C -0.0478(6) 0.6262(6) 0.7732(4) 0.0276(13) Uani 1 1 d . . .
H11 H -0.1244 0.6506 0.7374 0.033 Uiso 1 1 calc R . .
O5 O -0.0500(4) 0.7043(4) 0.8448(3) 0.0320(10) Uani 1 1 d . . .
H5A H -0.0479 0.7831 0.8321 0.048 Uiso 1 1 calc R . .
C12 C 0.0690(6) 0.6506(6) 0.7256(4) 0.0260(13) Uani 1 1 d . . .
H12 H 0.0536 0.6059 0.6723 0.031 Uiso 1 1 calc R . .
O6 O 0.0663(4) 0.7896(4) 0.7098(3) 0.0290(10) Uani 1 1 d . . .
C27 C 0.1476(6) 0.8311(7) 0.6493(4) 0.0382(16) Uani 1 1 d . . .
H27A H 0.2364 0.8308 0.6716 0.057 Uiso 1 1 calc R . .
H27B H 0.1237 0.9190 0.6317 0.057 Uiso 1 1 calc R . .
H27C H 0.1386 0.7719 0.6030 0.057 Uiso 1 1 calc R . .
C13 C 0.2001(5) 0.6045(6) 0.7623(4) 0.0271(13) Uani 1 1 d . . .
H13A H 0.2656 0.6401 0.7281 0.033 Uiso 1 1 calc R . .
H13B H 0.2025 0.5090 0.7565 0.033 Uiso 1 1 calc R . .
C14 C 0.2435(6) 0.6361(6) 0.8508(4) 0.0289(14) Uani 1 1 d . . .
H14 H 0.1838 0.5929 0.8869 0.035 Uiso 1 1 calc R . .
C28 C 0.2463(6) 0.7822(6) 0.8696(4) 0.0322(14) Uani 1 1 d . . .
H28A H 0.3046 0.8257 0.8346 0.048 Uiso 1 1 calc R . .
H28B H 0.2758 0.7956 0.9263 0.048 Uiso 1 1 calc R . .
H28C H 0.1603 0.8183 0.8598 0.048 Uiso 1 1 calc R . .
C15 C 0.3811(6) 0.5834(6) 0.8717(4) 0.0309(14) Uani 1 1 d . . .
H15A H 0.4425 0.6444 0.8494 0.037 Uiso 1 1 calc R . .
H15B H 0.3971 0.5836 0.9312 0.037 Uiso 1 1 calc R . .
C16 C 0.4087(5) 0.4501(6) 0.8414(4) 0.0256(13) Uani 1 1 d . . .
C17 C 0.3770(6) 0.3411(6) 0.8809(4) 0.0294(13) Uani 1 1 d . . .
O7 O 0.3110(5) 0.3517(5) 0.9474(3) 0.0464(13) Uani 1 1 d . . .
C29 C 0.3221(12) 0.2704(10) 1.0140(5) 0.076(3) Uani 1 1 d . . .
H29A H 0.2675 0.3024 1.0554 0.114 Uiso 1 1 calc R . .
H29B H 0.4111 0.2689 1.0360 0.114 Uiso 1 1 calc R . .
H29C H 0.2955 0.1825 0.9979 0.114 Uiso 1 1 calc R . .
C18 C 0.4064(7) 0.2088(7) 0.8494(4) 0.0359(15) Uani 1 1 d . . .
O8 O 0.3782(7) 0.1106(5) 0.8870(4) 0.0683(19) Uani 1 1 d . . .
C19 C 0.4622(6) 0.1976(6) 0.7708(4) 0.0278(13) Uani 1 1 d . . .
C30 C 0.4775(5) 0.0682(6) 0.7372(4) 0.0259(13) Uani 1 1 d . . .
O10 O 0.4563(4) 0.0540(4) 0.6560(3) 0.0289(9) Uani 1 1 d . . .
C31 C 0.5080(6) -0.0502(6) 0.7713(4) 0.0308(14) Uani 1 1 d . . .
H31 H 0.5252 -0.0680 0.8272 0.037 Uiso 1 1 calc R . .
C32 C 0.5089(6) -0.1405(7) 0.7072(4) 0.0332(15) Uani 1 1 d . . .
H32 H 0.5282 -0.2304 0.7115 0.040 Uiso 1 1 calc R . .
C33 C 0.4770(6) -0.0745(6) 0.6386(4) 0.0319(14) Uani 1 1 d . . .
H33 H 0.4700 -0.1112 0.5860 0.038 Uiso 1 1 calc R . .
C20 C 0.4962(6) 0.3063(6) 0.7314(4) 0.0257(13) Uani 1 1 d . . .
C21 C 0.4753(5) 0.4365(6) 0.7680(4) 0.0245(13) Uani 1 1 d . . .
O9 O 0.5225(4) 0.5343(4) 0.7368(3) 0.0318(10) Uani 1 1 d . . .
O11 O -0.0487(5) 0.9817(5) 0.8590(3) 0.0403(11) Uani 1 1 d . . .
C34 C 0.0202(7) 1.0284(7) 0.9305(5) 0.0432(18) Uani 1 1 d . . .
H34A H 0.1083 1.0525 0.9186 0.052 Uiso 1 1 calc R . .
H34B H 0.0246 0.9605 0.9728 0.052 Uiso 1 1 calc R . .
C35 C -0.0498(7) 1.1443(7) 0.9584(4) 0.0375(16) Uani 1 1 d . . .
H35A H -0.0222 1.2245 0.9318 0.045 Uiso 1 1 calc R . .
H35B H -0.0380 1.1549 1.0178 0.045 Uiso 1 1 calc R . .
C36 C -0.1868(7) 1.1097(7) 0.9319(4) 0.0404(17) Uani 1 1 d . . .
H36A H -0.2233 1.0480 0.9698 0.048 Uiso 1 1 calc R . .
H36B H -0.2414 1.1879 0.9267 0.048 Uiso 1 1 calc R . .
C37 C -0.1705(6) 1.0482(7) 0.8514(4) 0.0356(15) Uani 1 1 d . . .
H37A H -0.2405 0.9860 0.8377 0.043 Uiso 1 1 calc R . .
H37B H -0.1706 1.1151 0.8086 0.043 Uiso 1 1 calc R . .

loop_
_atom_site_aniso_label
_atom_site_aniso_U_11
_atom_site_aniso_U_22
_atom_site_aniso_U_33
_atom_site_aniso_U_23
_atom_site_aniso_U_13
_atom_site_aniso_U_12
N1 0.014(2) 0.029(3) 0.037(3) 0.007(2) 0.000(2) 0.003(2)
C1 0.017(3) 0.034(3) 0.039(4) -0.003(3) -0.002(3) -0.003(3)
O1 0.020(2) 0.034(2) 0.049(3) 0.004(2) 0.0062(19) 0.0012(19)
C2 0.013(3) 0.026(3) 0.035(3) 0.001(2) -0.002(2) -0.002(2)
C22 0.028(3) 0.030(4) 0.045(4) 0.004(3) -0.005(3) -0.001(3)
C3 0.032(4) 0.029(3) 0.034(3) 0.001(3) -0.003(3) 0.003(3)
C4 0.020(3) 0.023(3) 0.033(3) 0.001(2) -0.002(2) -0.001(2)
C5 0.022(3) 0.027(3) 0.029(3) 0.000(2) -0.005(2) -0.002(2)
C6 0.014(3) 0.030(3) 0.037(4) -0.002(3) 0.000(2) -0.003(2)
O2 0.019(2) 0.037(2) 0.037(2) -0.0066(19) 0.0004(18) -0.0003(18)
C23 0.026(3) 0.034(4) 0.037(4) -0.008(3) 0.007(3) 0.002(3)
C7 0.018(3) 0.018(3) 0.040(3) 0.000(2) 0.001(2) 0.000(2)
O3 0.013(2) 0.025(2) 0.044(3) 0.0016(18) -0.0018(17) -0.0043(16)
C24 0.017(3) 0.026(3) 0.038(3) -0.002(3) -0.007(2) 0.002(2)
O4 0.017(2) 0.031(2) 0.050(3) 0.003(2) -0.0008(19) 0.0015(18)
N2 0.015(2) 0.020(3) 0.050(3) 0.003(2) -0.004(2) -0.003(2)
C8 0.015(3) 0.027(3) 0.039(4) 0.001(3) 0.000(2) 0.001(2)
C25 0.024(3) 0.027(3) 0.045(4) -0.006(3) -0.001(3) -0.005(3)
C9 0.016(3) 0.022(3) 0.035(3) 0.005(2) -0.003(2) 0.005(2)
C10 0.013(3) 0.034(3) 0.035(3) 0.000(3) -0.002(2) 0.001(3)
C26 0.022(3) 0.034(3) 0.037(4) -0.001(3) 0.004(2) -0.005(3)
C11 0.018(3) 0.035(3) 0.029(3) 0.002(3) 0.001(2) 0.001(3)
O5 0.024(2) 0.029(2) 0.042(3) -0.006(2) -0.0025(18) 0.002(2)
C12 0.025(3) 0.017(3) 0.036(3) 0.003(2) 0.002(2) 0.001(2)
O6 0.020(2) 0.025(2) 0.043(3) 0.0037(19) -0.0001(18) -0.0008(17)
C27 0.022(3) 0.041(4) 0.053(4) 0.010(3) 0.006(3) -0.001(3)
C13 0.015(3) 0.023(3) 0.043(4) 0.001(3) -0.003(2) 0.003(2)
C14 0.017(3) 0.033(3) 0.036(3) 0.003(3) -0.006(2) 0.003(3)
C28 0.021(3) 0.033(4) 0.042(4) -0.006(3) -0.003(3) 0.004(3)
C15 0.024(3) 0.032(3) 0.036(4) -0.004(3) -0.007(3) -0.002(3)
C16 0.014(3) 0.027(3) 0.034(3) 0.002(3) -0.007(2) 0.003(2)
C17 0.027(3) 0.033(3) 0.028(3) 0.003(3) 0.002(2) 0.006(3)
O7 0.061(3) 0.042(3) 0.038(3) 0.011(2) 0.019(2) 0.007(3)
C29 0.126(9) 0.064(6) 0.040(5) 0.013(4) 0.030(5) 0.027(6)
C18 0.041(4) 0.027(3) 0.039(4) 0.002(3) 0.002(3) 0.003(3)
O8 0.115(5) 0.026(3) 0.070(4) 0.009(3) 0.046(4) 0.005(3)
C19 0.022(3) 0.031(3) 0.031(3) 0.003(3) 0.000(2) 0.001(3)
C30 0.009(3) 0.023(3) 0.047(4) 0.001(3) 0.003(2) 0.002(2)
O10 0.022(2) 0.020(2) 0.044(3) 0.0005(19) -0.0002(18) 0.0019(17)
C31 0.021(3) 0.027(3) 0.044(4) 0.003(3) 0.000(3) 0.002(3)
C32 0.026(3) 0.029(3) 0.044(4) -0.003(3) 0.000(3) -0.005(3)
C33 0.015(3) 0.034(4) 0.047(4) -0.007(3) 0.003(3) -0.004(2)
C20 0.024(3) 0.022(3) 0.031(3) 0.002(2) -0.003(2) -0.002(2)
C21 0.018(3) 0.021(3) 0.033(3) 0.003(2) -0.008(2) -0.001(2)
O9 0.023(2) 0.027(2) 0.046(3) 0.003(2) -0.0020(19) -0.0001(18)
O11 0.040(3) 0.034(3) 0.047(3) -0.007(2) -0.004(2) 0.007(2)
C34 0.041(4) 0.042(4) 0.044(4) -0.005(3) -0.010(3) 0.008(3)
C35 0.042(4) 0.039(4) 0.031(3) -0.008(3) -0.001(3) -0.004(3)
C36 0.044(4) 0.035(4) 0.042(4) -0.004(3) 0.004(3) 0.004(3)
C37 0.025(3) 0.041(4) 0.041(4) 0.002(3) -0.003(3) -0.002(3)

loop_
_atom_type_symbol
_atom_type_description
_atom_type_scat_dispersion_real
_atom_type_scat_dispersion_imag
_atom_type_scat_source
C C 0.0181 0.0091 'International Tables Vol C Tables 4.2.6.8 and 6.1.1.4'
H H 0.0000 0.0000 'International Tables Vol C Tables 4.2.6.8 and 6.1.1.4'
N N 0.0311 0.0180 'International Tables Vol C Tables 4.2.6.8 and 6.1.1.4'
O O 0.0492 0.0322 'International Tables Vol C Tables 4.2.6.8 and 6.1.1.4'

loop_
_geom_angle_atom_site_label_1
_geom_angle_atom_site_label_2
_geom_angle_atom_site_label_3
_geom_angle
_geom_angle_site_symmetry_1
_geom_angle_site_symmetry_3
C20 N1 C1 128.0(5) . .
C20 N1 H1 116.0 . .
C1 N1 H1 116.0 . .
O1 C1 N1 120.4(6) . .
O1 C1 C2 120.5(6) . .
N1 C1 C2 118.6(6) . .
C3 C2 C22 125.9(6) . .
C3 C2 C1 117.2(6) . .
C22 C2 C1 116.4(5) . .
C2 C22 H22A 109.5 . .
C2 C22 H22B 109.5 . .
H22A C22 H22B 109.5 . .
C2 C22 H22C 109.5 . .
H22A C22 H22C 109.5 . .
H22B C22 H22C 109.5 . .
C2 C3 C4 124.9(6) . .
C2 C3 H3 117.5 . .
C4 C3 H3 117.5 . .
C5 C4 C3 126.7(6) . .
C5 C4 H4 116.7 . .
C3 C4 H4 116.7 . .
C4 C5 C6 127.0(6) . .
C4 C5 H5 116.5 . .
C6 C5 H5 116.5 . .
O2 C6 C5 110.3(5) . .
O2 C6 C7 108.1(5) . .
C5 C6 C7 109.9(5) . .
O2 C6 H6 109.5 . .
C5 C6 H6 109.5 . .
C7 C6 H6 109.5 . .
C6 O2 C23 111.5(4) . .
O2 C23 H23A 109.5 . .
O2 C23 H23B 109.5 . .
H23A C23 H23B 109.5 . .
O2 C23 H23C 109.5 . .
H23A C23 H23C 109.5 . .
H23B C23 H23C 109.5 . .
O3 C7 C8 109.6(5) . .
O3 C7 C6 106.9(5) . .
C8 C7 C6 112.0(5) . .
O3 C7 H7 109.4 . .
C8 C7 H7 109.4 . .
C6 C7 H7 109.4 . .
C24 O3 C7 117.3(4) . .
O4 C24 O3 124.1(6) . .
O4 C24 N2 123.7(6) . .
O3 C24 N2 112.3(5) . .
C24 N2 H2A 120.0 . .
C24 N2 H2B 120.0 . .
H2A N2 H2B 120.0 . .
C9 C8 C7 120.3(5) . .
C9 C8 C25 124.5(6) . .
C7 C8 C25 115.1(5) . .
C8 C25 H25A 109.5 . .
C8 C25 H25B 109.5 . .
H25A C25 H25B 109.5 . .
C8 C25 H25C 109.5 . .
H25A C25 H25C 109.5 . .
H25B C25 H25C 109.5 . .
C8 C9 C10 129.0(5) . .
C8 C9 H9 115.5 . .
C10 C9 H9 115.5 . .
C9 C10 C11 110.3(5) . .
C9 C10 C26 109.6(5) . .
C11 C10 C26 110.6(5) . .
C9 C10 H10 108.8 . .
C11 C10 H10 108.8 . .
C26 C10 H10 108.8 . .
C10 C26 H26A 109.5 . .
C10 C26 H26B 109.5 . .
H26A C26 H26B 109.5 . .
C10 C26 H26C 109.5 . .
H26A C26 H26C 109.5 . .
H26B C26 H26C 109.5 . .
O5 C11 C12 113.2(5) . .
O5 C11 C10 106.9(5) . .
C12 C11 C10 115.0(5) . .
O5 C11 H11 107.1 . .
C12 C11 H11 107.1 . .
C10 C11 H11 107.1 . .
C11 O5 H5A 109.5 . .
O6 C12 C11 104.4(5) . .
O6 C12 C13 112.4(5) . .
C11 C12 C13 118.2(5) . .
O6 C12 H12 107.1 . .
C11 C12 H12 107.1 . .
C13 C12 H12 107.1 . .
C27 O6 C12 114.6(5) . .
O6 C27 H27A 109.5 . .
O6 C27 H27B 109.5 . .
H27A C27 H27B 109.5 . .
O6 C27 H27C 109.5 . .
H27A C27 H27C 109.5 . .
H27B C27 H27C 109.5 . .
C12 C13 C14 120.6(5) . .
C12 C13 H13A 107.2 . .
C14 C13 H13A 107.2 . .
C12 C13 H13B 107.2 . .
C14 C13 H13B 107.2 . .
H13A C13 H13B 106.8 . .
C28 C14 C13 113.6(5) . .
C28 C14 C15 106.9(5) . .
C13 C14 C15 110.3(5) . .
C28 C14 H14 108.6 . .
C13 C14 H14 108.6 . .
C15 C14 H14 108.6 . .
C14 C28 H28A 109.5 . .
C14 C28 H28B 109.5 . .
H28A C28 H28B 109.5 . .
C14 C28 H28C 109.5 . .
H28A C28 H28C 109.5 . .
H28B C28 H28C 109.5 . .
C16 C15 C14 116.3(5) . .
C16 C15 H15A 108.2 . .
C14 C15 H15A 108.2 . .
C16 C15 H15B 108.2 . .
C14 C15 H15B 108.2 . .
H15A C15 H15B 107.4 . .
C17 C16 C21 118.3(6) . .
C17 C16 C15 122.7(6) . .
C21 C16 C15 119.0(6) . .
O7 C17 C16 119.1(6) . .
O7 C17 C18 119.2(6) . .
C16 C17 C18 121.5(6) . .
C17 O7 C29 125.8(6) . .
O7 C29 H29A 109.5 . .
O7 C29 H29B 109.5 . .
H29A C29 H29B 109.5 . .
O7 C29 H29C 109.5 . .
H29A C29 H29C 109.5 . .
H29B C29 H29C 109.5 . .
O8 C18 C19 120.5(6) . .
O8 C18 C17 120.5(6) . .
C19 C18 C17 118.9(6) . .
C20 C19 C30 122.1(6) . .
C20 C19 C18 119.8(6) . .
C30 C19 C18 118.1(6) . .
O10 C30 C31 109.4(5) . .
O10 C30 C19 117.5(5) . .
C31 C30 C19 133.1(6) . .
C30 O10 C33 107.1(5) . .
C30 C31 C32 106.7(6) . .
C30 C31 H31 126.6 . .
C32 C31 H31 126.6 . .
C33 C32 C31 106.8(6) . .
C33 C32 H32 126.6 . .
C31 C32 H32 126.6 . .
C32 C33 O10 110.1(6) . .
C32 C33 H33 125.0 . .
O10 C33 H33 125.0 . .
C19 C20 N1 123.3(6) . .
C19 C20 C21 119.7(6) . .
N1 C20 C21 116.5(5) . .
O9 C21 C16 119.7(6) . .
O9 C21 C20 118.9(6) . .
C16 C21 C20 121.3(5) . .
C34 O11 C37 107.9(5) . .
O11 C34 C35 107.1(5) . .
O11 C34 H34A 110.3 . .
C35 C34 H34A 110.3 . .
O11 C34 H34B 110.3 . .
C35 C34 H34B 110.3 . .
H34A C34 H34B 108.5 . .
C34 C35 C36 101.5(6) . .
C34 C35 H35A 111.5 . .
C36 C35 H35A 111.5 . .
C34 C35 H35B 111.5 . .
C36 C35 H35B 111.5 . .
H35A C35 H35B 109.3 . .
C37 C36 C35 101.2(6) . .
C37 C36 H36A 111.5 . .
C35 C36 H36A 111.5 . .
C37 C36 H36B 111.5 . .
C35 C36 H36B 111.5 . .
H36A C36 H36B 109.3 . .
O11 C37 C36 106.0(5) . .
O11 C37 H37A 110.5 . .
C36 C37 H37A 110.5 . .
O11 C37 H37B 110.5 . .
C36 C37 H37B 110.5 . .
H37A C37 H37B 108.7 . .

loop_
_geom_bond_atom_site_label_1
_geom_bond_atom_site_label_2
_geom_bond_distance
_geom_bond_site_symmetry_2
N1 C20 1.377(8) .
N1 C1 1.384(8) .
N1 H1 0.8800 .
C1 O1 1.230(8) .
C1 C2 1.505(8) .
C2 C3 1.351(9) .
C2 C22 1.483(9) .
C22 H22A 0.9800 .
C22 H22B 0.9800 .
C22 H22C 0.9800 .
C3 C4 1.439(9) .
C3 H3 0.9500 .
C4 C5 1.342(8) .
C4 H4 0.9500 .
C5 C6 1.493(9) .
C5 H5 0.9500 .
C6 O2 1.427(7) .
C6 C7 1.521(8) .
C6 H6 1.0000 .
O2 C23 1.438(7) .
C23 H23A 0.9800 .
C23 H23B 0.9800 .
C23 H23C 0.9800 .
C7 O3 1.448(7) .
C7 C8 1.501(9) .
C7 H7 1.0000 .
O3 C24 1.333(7) .
C24 O4 1.225(7) .
C24 N2 1.338(8) .
N2 H2A 0.8800 .
N2 H2B 0.8800 .
C8 C9 1.339(8) .
C8 C25 1.514(9) .
C25 H25A 0.9800 .
C25 H25B 0.9800 .
C25 H25C 0.9800 .
C9 C10 1.508(9) .
C9 H9 0.9500 .
C10 C11 1.526(9) .
C10 C26 1.528(8) .
C10 H10 1.0000 .
C26 H26A 0.9800 .
C26 H26B 0.9800 .
C26 H26C 0.9800 .
C11 O5 1.435(8) .
C11 C12 1.524(8) .
C11 H11 1.0000 .
O5 H5A 0.8400 .
C12 O6 1.456(7) .
C12 C13 1.542(8) .
C12 H12 1.0000 .
O6 C27 1.427(8) .
C27 H27A 0.9800 .
C27 H27B 0.9800 .
C27 H27C 0.9800 .
C13 C14 1.542(9) .
C13 H13A 0.9900 .
C13 H13B 0.9900 .
C14 C28 1.537(9) .
C14 C15 1.561(8) .
C14 H14 1.0000 .
C28 H28A 0.9800 .
C28 H28B 0.9800 .
C28 H28C 0.9800 .
C15 C16 1.498(9) .
C15 H15A 0.9900 .
C15 H15B 0.9900 .
C16 C17 1.353(9) .
C16 C21 1.451(9) .
C17 O7 1.346(8) .
C17 C18 1.500(10) .
O7 C29 1.386(10) .
C29 H29A 0.9800 .
C29 H29B 0.9800 .
C29 H29C 0.9800 .
C18 O8 1.236(9) .
C18 C19 1.469(9) .
C19 C20 1.357(9) .
C19 C30 1.459(9) .
C30 O10 1.358(8) .
C30 C31 1.374(9) .
O10 C33 1.376(8) .
C31 C32 1.415(9) .
C31 H31 0.9500 .
C32 C33 1.348(10) .
C32 H32 0.9500 .
C33 H33 0.9500 .
C20 C21 1.495(9) .
C21 O9 1.250(7) .
O11 C34 1.430(8) .
O11 C37 1.449(8) .
C34 C35 1.492(10) .
C34 H34A 0.9900 .
C34 H34B 0.9900 .
C35 C36 1.518(10) .
C35 H35A 0.9900 .
C35 H35B 0.9900 .
C36 C37 1.498(10) .
C36 H36A 0.9900 .
C36 H36B 0.9900 .
C37 H37A 0.9900 .
C37 H37B 0.9900 .

loop_
_geom_hbond_atom_site_label_D
_geom_hbond_atom_site_label_H
_geom_hbond_atom_site_label_A
_geom_hbond_distance_DH
_geom_hbond_distance_HA
_geom_hbond_distance_DA
_geom_hbond_angle_DHA
_geom_hbond_site_symmetry_A
N1 H1 O4 0.88 1.91 2.784(7) 170.6 1_655
N2 H2B O6 0.88 1.98 2.861(6) 174.6 1_545
O5 H5A O11 0.84 2.10 2.869(6) 153.1 .

loop_
_geom_torsion_atom_site_label_1
_geom_torsion_atom_site_label_2
_geom_torsion_atom_site_label_3
_geom_torsion_atom_site_label_4
_geom_torsion
_geom_torsion_site_symmetry_1
_geom_torsion_site_symmetry_2
_geom_torsion_site_symmetry_3
_geom_torsion_site_symmetry_4
C20 N1 C1 O1 157.3(6) . . . .
C20 N1 C1 C2 -30.1(9) . . . .
O1 C1 C2 C3 131.5(7) . . . .
N1 C1 C2 C3 -41.1(8) . . . .
O1 C1 C2 C22 -41.3(9) . . . .
N1 C1 C2 C22 146.1(6) . . . .
C22 C2 C3 C4 -1.0(11) . . . .
C1 C2 C3 C4 -173.0(6) . . . .
C2 C3 C4 C5 178.1(7) . . . .
C3 C4 C5 C6 -1.7(11) . . . .
C4 C5 C6 O2 -108.0(7) . . . .
C4 C5 C6 C7 132.9(7) . . . .
C5 C6 O2 C23 79.6(6) . . . .
C7 C6 O2 C23 -160.1(5) . . . .
O2 C6 C7 O3 56.4(6) . . . .
C5 C6 C7 O3 176.9(5) . . . .
O2 C6 C7 C8 176.5(5) . . . .
C5 C6 C7 C8 -63.0(6) . . . .
C8 C7 O3 C24 97.7(6) . . . .
C6 C7 O3 C24 -140.7(5) . . . .
C7 O3 C24 O4 4.7(9) . . . .
C7 O3 C24 N2 -177.0(5) . . . .
O3 C7 C8 C9 -128.0(6) . . . .
C6 C7 C8 C9 113.6(6) . . . .
O3 C7 C8 C25 54.4(7) . . . .
C6 C7 C8 C25 -64.0(7) . . . .
C7 C8 C9 C10 -177.9(6) . . . .
C25 C8 C9 C10 -0.5(10) . . . .
C8 C9 C10 C11 123.0(7) . . . .
C8 C9 C10 C26 -115.0(7) . . . .
C9 C10 C11 O5 174.1(4) . . . .
C26 C10 C11 O5 52.7(6) . . . .
C9 C10 C11 C12 -59.3(6) . . . .
C26 C10 C11 C12 179.3(5) . . . .
O5 C11 C12 O6 -55.7(6) . . . .
C10 C11 C12 O6 -179.0(5) . . . .
O5 C11 C12 C13 70.0(7) . . . .
C10 C11 C12 C13 -53.3(7) . . . .
C11 C12 O6 C27 -165.2(5) . . . .
C13 C12 O6 C27 65.5(7) . . . .
O6 C12 C13 C14 73.3(7) . . . .
C11 C12 C13 C14 -48.4(8) . . . .
C12 C13 C14 C28 -57.8(8) . . . .
C12 C13 C14 C15 -177.8(5) . . . .
C28 C14 C15 C16 -167.0(6) . . . .
C13 C14 C15 C16 -43.0(8) . . . .
C14 C15 C16 C17 -82.6(8) . . . .
C14 C15 C16 C21 99.1(7) . . . .
C21 C16 C17 O7 -177.5(5) . . . .
C15 C16 C17 O7 4.2(9) . . . .
C21 C16 C17 C18 -1.4(9) . . . .
C15 C16 C17 C18 -179.7(6) . . . .
C16 C17 O7 C29 -146.8(9) . . . .
C18 C17 O7 C29 37.0(11) . . . .
O7 C17 C18 O8 -4.9(10) . . . .
C16 C17 C18 O8 178.9(7) . . . .
O7 C17 C18 C19 171.5(6) . . . .
C16 C17 C18 C19 -4.6(9) . . . .
O8 C18 C19 C20 -178.0(7) . . . .
C17 C18 C19 C20 5.5(9) . . . .
O8 C18 C19 C30 2.8(10) . . . .
C17 C18 C19 C30 -173.6(6) . . . .
C20 C19 C30 O10 -36.5(8) . . . .
C18 C19 C30 O10 142.6(5) . . . .
C20 C19 C30 C31 145.1(7) . . . .
C18 C19 C30 C31 -35.8(10) . . . .
C31 C30 O10 C33 -1.6(6) . . . .
C19 C30 O10 C33 179.6(5) . . . .
O10 C30 C31 C32 1.7(7) . . . .
C19 C30 C31 C32 -179.8(6) . . . .
C30 C31 C32 C33 -1.2(7) . . . .
C31 C32 C33 O10 0.2(7) . . . .
C30 O10 C33 C32 0.9(7) . . . .
C30 C19 C20 N1 -9.5(9) . . . .
C18 C19 C20 N1 171.4(6) . . . .
C30 C19 C20 C21 178.5(5) . . . .
C18 C19 C20 C21 -0.5(8) . . . .
C1 N1 C20 C19 150.0(6) . . . .
C1 N1 C20 C21 -37.9(8) . . . .
C17 C16 C21 O9 -169.4(6) . . . .
C15 C16 C21 O9 8.9(8) . . . .
C17 C16 C21 C20 6.6(8) . . . .
C15 C16 C21 C20 -175.0(5) . . . .
C19 C20 C21 O9 170.4(6) . . . .
N1 C20 C21 O9 -2.1(8) . . . .
C19 C20 C21 C16 -5.7(8) . . . .
N1 C20 C21 C16 -178.2(5) . . . .
C37 O11 C34 C35 -11.2(8) . . . .
O11 C34 C35 C36 32.0(8) . . . .
C34 C35 C36 C37 -39.5(7) . . . .
C34 O11 C37 C36 -14.9(7) . . . .
C35 C36 C37 O11 34.0(7) . . . .
